data_2100686
loop_
_publ_author_name
'A. Bialonska'
'Z. Ciunik'

_publ_section_title
;
 Hydrophobic `lock and key' recognition of <i>N</i>-4-nitrobenzoylamino
 acid by strychnine
;
_journal_coeditor_code BS5030
_journal_date_accepted 2006-06-29
_journal_date_recd_electronic 2006-02-06
_journal_issue 6
_journal_name_full 'Acta Crystallographica Section B'
_journal_page_first 1061
_journal_page_last 1070
_journal_paper_category FA
_journal_paper_doi 10.1107/S0108768106025249
_journal_volume 62
_journal_year 2006
_chemical_formula_moiety 'C21 H23 N2 O2, C10 H9 N2 O6, 2(H2 O)'
_chemical_formula_sum 'C31 H36 N4 O10'
_chemical_formula_weight 624.64
_chemical_name_systematic
;
 strychninium N-4-nitrobenzoyl-D-serinate dihydrate
;
_space_group_IT_number 19
_symmetry_cell_setting orthorhombic
_symmetry_space_group_name_Hall 'P 2ac 2ab'
_symmetry_space_group_name_H-M 'P 21 21 21'
_atom_sites_solution_hydrogens geom
_atom_sites_solution_primary direct
_atom_sites_solution_secondary difmap
_audit_creation_method SHELXL-97
_cell_angle_alpha 90.00
_cell_angle_beta 90.00
_cell_angle_gamma 90.00
_cell_formula_units_Z 4
_cell_length_a 8.131(2)
_cell_length_b 10.648(2)
_cell_length_c 33.057(3)
_cell_measurement_reflns_used 18288
_cell_measurement_temperature 100(2)
_cell_measurement_theta_max 27.49
_cell_measurement_theta_min 3.63
_cell_volume 2862.0(9)
_computing_cell_refinement 'CrysAlis RED (Oxford Diffraction,Poland Sp. z o.o)'
_computing_data_collection 'CrysAlis CCD (Oxford Diffraction,Poland Sp. z o.o)'
_computing_data_reduction 'CrysAlis RED (Oxford Diffraction,Poland Sp. z o.o)'
_computing_molecular_graphics 'SHELXTL-NT V5.1, Bruker AXS 1999'
_computing_publication_material 'SHELXL-97 (Sheldrick, 1997)'
_computing_structure_refinement 'SHELXL-97 (Sheldrick, 1997)'
_computing_structure_solution 'SHELXS-97 (Sheldrick, 1990)'
_diffrn_ambient_temperature 100(2)
_diffrn_measured_fraction_theta_full 0.982
_diffrn_measured_fraction_theta_max 0.982
_diffrn_measurement_device_type 'Kuma KM4CCD'
_diffrn_measurement_method '\w scan'
_diffrn_radiation_monochromator graphite
_diffrn_radiation_source 'fine-focus sealed tube'
_diffrn_radiation_type MoK\a
_diffrn_radiation_wavelength 0.71073
_diffrn_reflns_av_R_equivalents 0.1253
_diffrn_reflns_av_sigmaI/netI 0.0760
_diffrn_reflns_limit_h_max 10
_diffrn_reflns_limit_h_min -10
_diffrn_reflns_limit_k_max 10
_diffrn_reflns_limit_k_min -13
_diffrn_reflns_limit_l_max 42
_diffrn_reflns_limit_l_min -42
_diffrn_reflns_number 19397
_diffrn_reflns_theta_full 27.49
_diffrn_reflns_theta_max 27.49
_diffrn_reflns_theta_min 3.63
_diffrn_standards_number 0
_exptl_absorpt_coefficient_mu 0.109
_exptl_absorpt_correction_type none
_exptl_crystal_colour colourless
_exptl_crystal_density_diffrn 1.450
_exptl_crystal_density_method 'not measured'
_exptl_crystal_description block
_exptl_crystal_F_000 1320
_exptl_crystal_size_max 0.20
_exptl_crystal_size_mid 0.15
_exptl_crystal_size_min 0.15
_refine_diff_density_max 0.381
_refine_diff_density_min -0.265
_refine_ls_abs_structure_details 'from known structure, Robertson and Beevers, 1951'
_refine_ls_extinction_method none
_refine_ls_goodness_of_fit_ref 1.060
_refine_ls_hydrogen_treatment constr
_refine_ls_matrix_type full
_refine_ls_number_parameters 406
_refine_ls_number_reflns 3681
_refine_ls_number_restraints 0
_refine_ls_restrained_S_all 1.060
_refine_ls_R_factor_all 0.1309
_refine_ls_R_factor_gt 0.0942
_refine_ls_shift/su_max 0.001
_refine_ls_shift/su_mean 0.000
_refine_ls_structure_factor_coef Fsqd
_refine_ls_weighting_details 'calc w=1/[\s^2^(Fo^2^)+(0.1708P)^2^] where P=(Fo^2^+2Fc^2^)/3'
_refine_ls_weighting_scheme calc
_refine_ls_wR_factor_gt 0.2479
_refine_ls_wR_factor_ref 0.2808
_reflns_number_gt 2532
_reflns_number_total 3681
_reflns_threshold_expression >2sigma(I)
_cod_data_source_file bs5030.cif
_cod_data_source_block 2a
_cod_database_code 2100686

loop_
_symmetry_equiv_pos_as_xyz
'x, y, z'
'-x+1/2, -y, z+1/2'
'-x, y+1/2, -z+1/2'
'x+1/2, -y+1/2, -z'

loop_
_atom_site_type_symbol
_atom_site_label
_atom_site_fract_x
_atom_site_fract_y
_atom_site_fract_z
_atom_site_U_iso_or_equiv
_atom_site_adp_type
_atom_site_calc_flag
_atom_site_refinement_flags
_atom_site_occupancy
O O1 1.2460(6) 0.5866(4) 0.31783(18) 0.0643(14) Uani d . 1
O O2 0.8047(7) 0.6782(5) 0.23328(16) 0.0659(15) Uani d . 1
N N1 0.8440(6) 0.7529(5) 0.29693(15) 0.0387(11) Uani d . 1
N N2 1.0596(8) 0.8980(5) 0.41698(16) 0.0496(13) Uani d . 1
H H22 1.0442 0.9561 0.4376 0.060 Uiso calc R 1
C C1 0.6232(8) 0.8915(6) 0.26595(18) 0.0428(14) Uani d . 1
H H1 0.6044 0.8396 0.2430 0.051 Uiso calc R 1
C C2 0.5390(8) 1.0027(7) 0.27093(19) 0.0481(16) Uani d . 1
H H2 0.4622 1.0283 0.2509 0.058 Uiso calc R 1
C C3 0.5645(8) 1.0793(6) 0.30516(19) 0.0434(14) Uani d . 1
H H3 0.5047 1.1555 0.3081 0.052 Uiso calc R 1
C C4 0.6768(8) 1.0436(6) 0.33455(19) 0.0445(14) Uani d . 1
H H4 0.6944 1.0948 0.3577 0.053 Uiso calc R 1
C C5 0.7628(7) 0.9328(5) 0.32981(17) 0.0382(12) Uani d . 1
C C6 0.7366(7) 0.8574(5) 0.29553(17) 0.0378(12) Uani d . 1
C C7 0.8853(7) 0.8699(5) 0.35796(18) 0.0384(13) Uani d . 1
C C8 0.9621(8) 0.7692(5) 0.33064(19) 0.0407(13) Uani d . 1
H H8 0.9712 0.6886 0.3460 0.049 Uiso calc R 1
C C9 0.8893(9) 0.6860(6) 0.2629(2) 0.0512(16) Uani d . 1
C C10 1.0583(9) 0.6185(7) 0.2655(2) 0.064(2) Uani d . 1
H H10A 1.0398 0.5337 0.2769 0.077 Uiso calc R 1
H H10B 1.1000 0.6073 0.2376 0.077 Uiso calc R 1
C C11 1.1937(9) 0.6820(6) 0.2904(2) 0.0516(16) Uani d . 1
H H11 1.2873 0.7042 0.2721 0.062 Uiso calc R 1
C C12 1.3929(8) 0.6155(7) 0.3397(3) 0.072(2) Uani d . 1
H H12A 1.4653 0.6684 0.3227 0.086 Uiso calc R 1
H H12B 1.4525 0.5367 0.3459 0.086 Uiso calc R 1
C C13 1.3564(9) 0.6815(6) 0.3774(3) 0.0575(18) Uani d . 1
H H13 1.3855 0.6415 0.4021 0.069 Uiso calc R 1
C C14 1.2847(9) 0.7944(7) 0.3796(2) 0.0550(17) Uani d . 1
C C15 1.2411(9) 0.8566(7) 0.4183(2) 0.0545(17) Uani d . 1
H H15A 1.3127 0.9306 0.4226 0.065 Uiso calc R 1
H H15B 1.2583 0.7975 0.4411 0.065 Uiso calc R 1
C C16 0.9446(11) 0.7899(8) 0.4248(2) 0.0613(19) Uani d . 1
H H16A 0.9060 0.7907 0.4532 0.074 Uiso calc R 1
H H16B 0.9998 0.7088 0.4194 0.074 Uiso calc R 1
C C17 0.8005(8) 0.8100(6) 0.39567(17) 0.0446(14) Uani d . 1
H H17A 0.7174 0.8674 0.4074 0.054 Uiso calc R 1
H H17B 0.7471 0.7293 0.3887 0.054 Uiso calc R 1
C C18 1.1316(7) 0.8007(5) 0.31104(19) 0.0383(13) Uani d . 1
H H18 1.1088 0.8625 0.2890 0.046 Uiso calc R 1
C C19 1.2454(8) 0.8684(5) 0.3416(2) 0.0426(14) Uani d . 1
H H19 1.3513 0.8883 0.3276 0.051 Uiso calc R 1
C C20 1.1615(8) 0.9909(6) 0.35208(19) 0.0430(14) Uani d . 1
H H20A 1.2380 1.0458 0.3673 0.052 Uiso calc R 1
H H20B 1.1282 1.0352 0.3270 0.052 Uiso calc R 1
C C21 1.0138(8) 0.9627(5) 0.37724(18) 0.0429(14) Uani d . 1
H H21 0.9567 1.0434 0.3837 0.052 Uiso calc R 1
O O3 1.3127(10) 0.9657(10) 0.5106(2) 0.113(3) Uani d . 1
O O4 1.0584(11) 0.8762(6) 0.5255(2) 0.095(2) Uani d . 1
O O5 1.0161(8) 1.1150(4) 0.45904(14) 0.0618(14) Uani d . 1
H H57 0.9142 1.1158 0.4632 0.093 Uiso calc R 1
O O6 0.9566(8) 1.2721(5) 0.58527(17) 0.0693(15) Uani d . 1
O O7 0.2716(15) 1.1233(10) 0.6974(5) 0.154(6) Uani d . 1
O O8 0.1611(15) 1.080(2) 0.6409(6) 0.299(15) Uani d . 1
N N3 0.9327(9) 1.0918(5) 0.54893(17) 0.0606(16) Uani d . 1
H H37 0.8686 1.0288 0.5420 0.073 Uiso calc R 1
N N4 0.2749(14) 1.1101(11) 0.6623(6) 0.138(6) Uani d . 1
C C22 1.1608(16) 0.9670(10) 0.5214(2) 0.080(3) Uani d . 1
C C23 1.0945(11) 1.1014(8) 0.5300(2) 0.066(2) Uani d . 1
H H23 1.1707 1.1430 0.5496 0.079 Uiso calc R 1
C C24 1.0964(14) 1.1767(9) 0.4908(2) 0.076(2) Uani d . 1
H H24A 1.0426 1.2588 0.4955 0.091 Uiso calc R 1
H H24B 1.2119 1.1930 0.4829 0.091 Uiso calc R 1
C C25 0.8772(10) 1.1744(7) 0.5763(2) 0.0548(17) Uani d . 1
C C26 0.7218(9) 1.1463(6) 0.5971(2) 0.0511(16) Uani d . 1
C C27 0.7039(9) 1.1899(6) 0.6367(2) 0.0534(17) Uani d . 1
H H27 0.7933 1.2320 0.6493 0.064 Uiso calc R 1
C C28 0.5608(10) 1.1736(7) 0.6577(3) 0.064(2) Uani d . 1
H H28 0.5518 1.2026 0.6848 0.077 Uiso calc R 1
C C29 0.4320(11) 1.1159(7) 0.6396(4) 0.076(3) Uani d . 1
C C30 0.4488(14) 1.0628(10) 0.6001(4) 0.098(4) Uani d . 1
H H30 0.3605 1.0180 0.5880 0.118 Uiso calc R 1
C C31 0.5951(13) 1.0779(7) 0.5800(3) 0.068(2) Uani d . 1
H H31 0.6094 1.0410 0.5541 0.082 Uiso calc R 1
O O1W 0.6999(7) 1.0791(5) 0.44923(18) 0.0687(14) Uani d . 1
H H11W 0.6075 1.1145 0.4438 0.103 Uiso d R 1
H H12W 0.6825 1.0219 0.4671 0.103 Uiso d R 1
O O2W 1.6006(9) 0.8749(5) 0.49355(18) 0.0803(18) Uani d . 1
H H21W 1.4972 0.8916 0.4950 0.121 Uiso d R 1
H H22W 1.6124 0.7954 0.4902 0.121 Uiso d R 1

loop_
_atom_site_aniso_label
_atom_site_aniso_U_11
_atom_site_aniso_U_22
_atom_site_aniso_U_33
_atom_site_aniso_U_12
_atom_site_aniso_U_13
_atom_site_aniso_U_23
O1 0.057(3) 0.038(2) 0.098(4) 0.006(2) 0.017(3) 0.005(2)
O2 0.062(3) 0.079(3) 0.057(3) -0.016(3) 0.009(3) -0.027(3)
N1 0.037(3) 0.039(2) 0.040(3) -0.003(2) 0.008(2) -0.003(2)
N2 0.062(3) 0.049(3) 0.038(3) -0.001(3) -0.007(3) 0.002(2)
C1 0.042(3) 0.050(3) 0.037(3) -0.017(3) 0.008(3) 0.001(3)
C2 0.034(3) 0.067(4) 0.043(3) -0.005(3) 0.004(3) 0.021(3)
C3 0.042(3) 0.037(3) 0.051(3) 0.008(3) 0.014(3) 0.008(3)
C4 0.047(3) 0.044(3) 0.042(3) 0.003(3) 0.007(3) 0.001(3)
C5 0.038(3) 0.040(3) 0.037(3) -0.006(3) 0.008(3) 0.003(2)
C6 0.034(3) 0.039(3) 0.040(3) -0.001(3) 0.012(3) 0.002(2)
C7 0.042(3) 0.028(2) 0.046(3) 0.002(2) 0.010(3) 0.000(2)
C8 0.044(3) 0.027(3) 0.051(3) 0.000(2) 0.009(3) 0.001(2)
C9 0.054(4) 0.049(3) 0.051(4) -0.011(3) 0.020(3) -0.014(3)
C10 0.061(4) 0.048(4) 0.083(5) -0.010(4) 0.031(4) -0.022(4)
C11 0.047(4) 0.040(3) 0.067(4) -0.004(3) 0.017(3) -0.007(3)
C12 0.035(3) 0.055(4) 0.125(7) 0.005(3) 0.004(4) 0.027(5)
C13 0.050(4) 0.045(3) 0.077(5) 0.007(3) 0.000(4) 0.025(4)
C14 0.047(4) 0.057(4) 0.062(4) -0.011(3) -0.006(3) 0.019(3)
C15 0.055(4) 0.055(4) 0.054(4) -0.004(4) -0.010(3) 0.013(3)
C16 0.066(5) 0.070(5) 0.048(4) -0.003(4) 0.000(4) 0.007(3)
C17 0.051(3) 0.049(3) 0.034(3) 0.004(3) 0.013(3) 0.012(3)
C18 0.036(3) 0.030(3) 0.049(3) -0.002(2) 0.002(3) -0.002(2)
C19 0.035(3) 0.037(3) 0.055(4) -0.004(3) -0.002(3) 0.009(3)
C20 0.051(3) 0.035(3) 0.043(3) -0.014(3) -0.006(3) 0.000(2)
C21 0.055(4) 0.037(3) 0.037(3) 0.004(3) -0.009(3) 0.000(2)
O3 0.090(5) 0.151(7) 0.099(5) 0.038(5) -0.001(4) -0.029(5)
O4 0.118(6) 0.059(3) 0.107(5) 0.017(4) 0.009(5) -0.011(4)
O5 0.090(4) 0.048(3) 0.048(3) 0.002(3) -0.003(3) 0.002(2)
O6 0.079(4) 0.056(3) 0.073(3) -0.018(3) 0.001(3) -0.006(3)
O7 0.132(8) 0.094(6) 0.235(13) 0.044(6) 0.106(10) 0.066(8)
O8 0.100(7) 0.44(3) 0.36(2) -0.118(14) -0.065(11) 0.25(2)
N3 0.093(5) 0.047(3) 0.042(3) -0.002(3) 0.001(3) -0.001(2)
N4 0.080(7) 0.093(7) 0.242(16) -0.024(6) 0.021(10) 0.090(10)
C22 0.108(8) 0.085(6) 0.046(4) 0.027(6) -0.013(5) -0.007(4)
C23 0.076(5) 0.081(5) 0.040(4) 0.012(4) 0.007(4) 0.005(4)
C24 0.107(7) 0.078(5) 0.041(4) -0.006(5) -0.005(4) 0.001(4)
C25 0.068(4) 0.045(4) 0.051(4) 0.007(4) -0.002(3) 0.000(3)
C26 0.069(5) 0.029(3) 0.055(4) 0.001(3) -0.006(4) 0.002(3)
C27 0.062(4) 0.035(3) 0.063(4) 0.001(3) -0.014(4) -0.005(3)
C28 0.070(5) 0.040(3) 0.081(5) 0.006(4) 0.027(4) 0.002(3)
C29 0.067(5) 0.037(4) 0.125(8) -0.008(4) -0.018(5) 0.029(5)
C30 0.094(7) 0.071(6) 0.130(9) -0.038(6) -0.052(7) 0.048(7)
C31 0.106(7) 0.034(3) 0.065(4) -0.013(4) -0.016(5) 0.010(3)
O1W 0.069(3) 0.060(3) 0.077(3) 0.004(3) 0.009(3) 0.006(3)
O2W 0.100(5) 0.064(3) 0.078(4) -0.011(3) 0.025(4) 0.004(3)

loop_
_atom_type_symbol
_atom_type_description
_atom_type_scat_dispersion_real
_atom_type_scat_dispersion_imag
_atom_type_scat_source
C C 0.0033 0.0000 'International Tables Vol C Tables 4.2.6.8 and 6.1.1.4'
H H 0.0000 0.0000 'International Tables Vol C Tables 4.2.6.8 and 6.1.1.4'
N N 0.0061 0.0000 'International Tables Vol C Tables 4.2.6.8 and 6.1.1.4'
O O 0.0106 0.0000 'International Tables Vol C Tables 4.2.6.8 and 6.1.1.4'

loop_
_geom_angle_atom_site_label_1
_geom_angle_atom_site_label_2
_geom_angle_atom_site_label_3
_geom_angle
C11 O1 C12 114.7(5)
C9 N1 C6 122.9(5)
C9 N1 C8 120.0(5)
C6 N1 C8 109.5(4)
C16 N2 C21 109.9(5)
C16 N2 C15 111.8(6)
C21 N2 C15 112.8(5)
C16 N2 H22 107.4
C21 N2 H22 107.4
C15 N2 H22 107.4
C2 C1 C6 118.0(6)
C2 C1 H1 121.0
C6 C1 H1 121.0
C1 C2 C3 121.3(6)
C1 C2 H2 119.3
C3 C2 H2 119.3
C4 C3 C2 120.0(6)
C4 C3 H3 120.0
C2 C3 H3 120.0
C5 C4 C3 119.3(6)
C5 C4 H4 120.4
C3 C4 H4 120.4
C4 C5 C6 120.2(6)
C4 C5 C7 129.8(6)
C6 C5 C7 110.0(5)
C1 C6 C5 121.2(5)
C1 C6 N1 129.5(5)
C5 C6 N1 109.2(5)
C5 C7 C8 102.4(5)
C5 C7 C17 112.3(5)
C8 C7 C17 111.4(5)
C5 C7 C21 114.0(4)
C8 C7 C21 114.1(5)
C17 C7 C21 103.1(5)
N1 C8 C7 105.1(5)
N1 C8 C18 106.6(5)
C7 C8 C18 117.0(5)
N1 C8 H8 109.3
C7 C8 H8 109.3
C18 C8 H8 109.3
O2 C9 N1 123.2(6)
O2 C9 C10 121.4(6)
N1 C9 C10 115.4(6)
C11 C10 C9 117.5(6)
C11 C10 H10A 107.9
C9 C10 H10A 107.9
C11 C10 H10B 107.9
C9 C10 H10B 107.9
H10A C10 H10B 107.2
O1 C11 C18 113.8(6)
O1 C11 C10 104.0(5)
C18 C11 C10 111.6(6)
O1 C11 H11 109.1
C18 C11 H11 109.1
C10 C11 H11 109.1
O1 C12 C13 111.4(6)
O1 C12 H12A 109.4
C13 C12 H12A 109.4
O1 C12 H12B 109.4
C13 C12 H12B 109.4
H12A C12 H12B 108.0
C14 C13 C12 124.5(7)
C14 C13 H13 117.8
C12 C13 H13 117.8
C13 C14 C15 123.4(6)
C13 C14 C19 120.9(7)
C15 C14 C19 115.7(6)
C14 C15 N2 109.4(6)
C14 C15 H15A 109.8
N2 C15 H15A 109.8
C14 C15 H15B 109.8
N2 C15 H15B 109.8
H15A C15 H15B 108.2
N2 C16 C17 105.1(5)
N2 C16 H16A 110.7
C17 C16 H16A 110.7
N2 C16 H16B 110.7
C17 C16 H16B 110.7
H16A C16 H16B 108.8
C16 C17 C7 102.8(5)
C16 C17 H17A 111.2
C7 C17 H17A 111.2
C16 C17 H17B 111.2
C7 C17 H17B 111.2
H17A C17 H17B 109.1
C11 C18 C19 118.8(5)
C11 C18 C8 107.5(5)
C19 C18 C8 111.0(5)
C11 C18 H18 106.3
C19 C18 H18 106.3
C8 C18 H18 106.3
C20 C19 C14 110.6(5)
C20 C19 C18 106.4(5)
C14 C19 C18 115.1(5)
C20 C19 H19 108.2
C14 C19 H19 108.2
C18 C19 H19 108.2
C21 C20 C19 108.5(5)
C21 C20 H20A 110.0
C19 C20 H20A 110.0
C21 C20 H20B 110.0
C19 C20 H20B 110.0
H20A C20 H20B 108.4
C20 C21 N2 112.0(5)
C20 C21 C7 115.8(5)
N2 C21 C7 103.1(5)
C20 C21 H21 108.6
N2 C21 H21 108.6
C7 C21 H21 108.6
C24 O5 H57 109.5
C25 N3 C23 123.1(7)
C25 N3 H37 118.4
C23 N3 H37 118.4
O7 N4 O8 126.5(16)
O7 N4 C29 121.0(15)
O8 N4 C29 112.1(18)
O4 C22 O3 130.1(10)
O4 C22 C23 116.7(9)
O3 C22 C23 113.2(11)
N3 C23 C24 114.2(7)
N3 C23 C22 109.0(8)
C24 C23 C22 109.0(7)
N3 C23 H23 108.1
C24 C23 H23 108.1
C22 C23 H23 108.1
O5 C24 C23 112.7(7)
O5 C24 H24A 109.1
C23 C24 H24A 109.1
O5 C24 H24B 109.1
C23 C24 H24B 109.1
H24A C24 H24B 107.8
O6 C25 N3 121.8(7)
O6 C25 C26 120.0(7)
N3 C25 C26 118.1(7)
C31 C26 C27 118.7(8)
C31 C26 C25 123.9(7)
C27 C26 C25 117.3(7)
C28 C27 C26 121.5(7)
C28 C27 H27 119.2
C26 C27 H27 119.2
C29 C28 C27 119.5(9)
C29 C28 H28 120.3
C27 C28 H28 120.3
C28 C29 C30 120.6(9)
C28 C29 N4 117.6(12)
C30 C29 N4 121.8(11)
C31 C30 C29 118.6(8)
C31 C30 H30 120.7
C29 C30 H30 120.7
C30 C31 C26 120.7(9)
C30 C31 H31 119.7
C26 C31 H31 119.7
H11W O1W H12W 108.1
H21W O2W H22W 108.7

loop_
_geom_bond_atom_site_label_1
_geom_bond_atom_site_label_2
_geom_bond_distance
O1 C11 1.426(9)
O1 C12 1.430(10)
O2 C9 1.200(9)
N1 C9 1.382(8)
N1 C6 1.415(8)
N1 C8 1.481(9)
N2 C16 1.506(10)
N2 C21 1.529(8)
N2 C15 1.541(10)
N2 H22 0.9300
C1 C2 1.378(10)
C1 C6 1.392(9)
C1 H1 0.9500
C2 C3 1.410(10)
C2 H2 0.9500
C3 C4 1.387(9)
C3 H3 0.9500
C4 C5 1.380(9)
C4 H4 0.9500
C5 C6 1.405(8)
C5 C7 1.519(9)
C7 C8 1.534(8)
C7 C17 1.561(8)
C7 C21 1.573(9)
C8 C18 1.560(8)
C8 H8 1.0000
C9 C10 1.553(11)
C10 C11 1.531(10)
C10 H10A 0.9900
C10 H10B 0.9900
C11 C18 1.523(8)
C11 H11 1.0000
C12 C13 1.462(13)
C12 H12A 0.9900
C12 H12B 0.9900
C13 C14 1.338(11)
C13 H13 0.9500
C14 C15 1.484(11)
C14 C19 1.517(9)
C15 H15A 0.9900
C15 H15B 0.9900
C16 C17 1.532(10)
C16 H16A 0.9900
C16 H16B 0.9900
C17 H17A 0.9900
C17 H17B 0.9900
C18 C19 1.547(9)
C18 H18 1.0000
C19 C20 1.513(9)
C19 H19 1.0000
C20 C21 1.491(9)
C20 H20A 0.9900
C20 H20B 0.9900
C21 H21 1.0000
O3 C22 1.286(14)
O4 C22 1.283(13)
O5 C24 1.401(10)
O5 H57 0.8400
O6 C25 1.259(9)
O7 N4 1.17(2)
O8 N4 1.21(2)
N3 C25 1.341(9)
N3 C23 1.460(11)
N3 H37 0.8800
N4 C29 1.483(17)
C22 C23 1.556(13)
C23 C24 1.524(11)
C23 H23 1.0000
C24 H24A 0.9900
C24 H24B 0.9900
C25 C26 1.469(11)
C26 C31 1.382(11)
C26 C27 1.396(10)
C27 C28 1.366(11)
C27 H27 0.9500
C28 C29 1.353(13)
C28 H28 0.9500
C29 C30 1.430(16)
C30 C31 1.372(16)
C30 H30 0.9500
C31 H31 0.9500
O1W H11W 0.8601
O1W H12W 0.8600
O2W H21W 0.8600
O2W H22W 0.8600

loop_
_geom_hbond_atom_site_label_D
_geom_hbond_atom_site_label_H
_geom_hbond_atom_site_label_A
_geom_hbond_site_symmetry_A
_geom_hbond_distance_DH
_geom_hbond_distance_HA
_geom_hbond_distance_DA
_geom_hbond_angle_DHA
N2 H22 O5 . 0.93 1.85 2.720(8) 155.1
O5 H57 O1W . 0.84 1.84 2.619(8) 152.8
O1W H11W O6 4_476 0.86 1.97 2.779(8) 156.2
O1W H12W O2W 1_455 0.86 1.91 2.743(8) 162.0
O2W H21W O3 . 0.86 1.77 2.594(10) 159.4
O2W H22W O4 4_566 0.86 1.95 2.768(8) 158.9
C20 H20B O2 3_755 0.99 2.57 3.466(8) 150.8
N3 H37 O4 . 0.88 2.31 2.630(9) 101.6
C27 H27 O6 . 0.95 2.53 2.806(10) 96.5
C28 H28 O2 2_675 0.95 2.35 3.151(11) 141.1

loop_
_geom_torsion_atom_site_label_1
_geom_torsion_atom_site_label_2
_geom_torsion_atom_site_label_3
_geom_torsion_atom_site_label_4
_geom_torsion
C6 C1 C2 C3 -0.9(8)
C1 C2 C3 C4 0.3(9)
C2 C3 C4 C5 0.1(9)
C3 C4 C5 C6 0.1(8)
C3 C4 C5 C7 -177.0(6)
C2 C1 C6 C5 1.1(8)
C2 C1 C6 N1 -176.5(5)
C4 C5 C6 C1 -0.7(8)
C7 C5 C6 C1 176.9(5)
C4 C5 C6 N1 177.4(5)
C7 C5 C6 N1 -5.1(6)
C9 N1 C6 C1 20.4(9)
C8 N1 C6 C1 169.7(6)
C9 N1 C6 C5 -157.5(5)
C8 N1 C6 C5 -8.1(6)
C4 C5 C7 C8 -167.5(6)
C6 C5 C7 C8 15.3(6)
C4 C5 C7 C17 73.0(8)
C6 C5 C7 C17 -104.3(6)
C4 C5 C7 C21 -43.8(8)
C6 C5 C7 C21 138.9(5)
C9 N1 C8 C7 168.0(5)
C6 N1 C8 C7 17.5(6)
C9 N1 C8 C18 43.2(7)
C6 N1 C8 C18 -107.2(5)
C5 C7 C8 N1 -19.2(5)
C17 C7 C8 N1 101.0(6)
C21 C7 C8 N1 -142.8(5)
C5 C7 C8 C18 98.8(6)
C17 C7 C8 C18 -141.0(5)
C21 C7 C8 C18 -24.8(7)
C6 N1 C9 O2 -27.4(9)
C8 N1 C9 O2 -173.7(6)
C6 N1 C9 C10 153.5(6)
C8 N1 C9 C10 7.1(8)
O2 C9 C10 C11 147.8(7)
N1 C9 C10 C11 -33.0(9)
C12 O1 C11 C18 -69.1(8)
C12 O1 C11 C10 169.2(6)
C9 C10 C11 O1 126.8(6)
C9 C10 C11 C18 3.7(9)
C11 O1 C12 C13 89.2(7)
O1 C12 C13 C14 -62.8(10)
C12 C13 C14 C15 176.7(7)
C12 C13 C14 C19 -4.4(11)
C13 C14 C15 N2 -128.5(7)
C19 C14 C15 N2 52.5(7)
C16 N2 C15 C14 79.0(7)
C21 N2 C15 C14 -45.4(7)
C21 N2 C16 C17 -14.6(7)
C15 N2 C16 C17 -140.7(6)
N2 C16 C17 C7 33.8(7)
C5 C7 C17 C16 -163.3(5)
C8 C7 C17 C16 82.5(7)
C21 C7 C17 C16 -40.2(6)
O1 C11 C18 C19 55.4(8)
C10 C11 C18 C19 172.8(6)
O1 C11 C18 C8 -71.6(7)
C10 C11 C18 C8 45.8(7)
N1 C8 C18 C11 -70.5(6)
C7 C8 C18 C11 172.3(6)
N1 C8 C18 C19 158.1(5)
C7 C8 C18 C19 40.9(7)
C13 C14 C19 C20 178.6(6)
C15 C14 C19 C20 -2.4(8)
C13 C14 C19 C18 58.1(8)
C15 C14 C19 C18 -122.9(6)
C11 C18 C19 C20 171.9(5)
C8 C18 C19 C20 -62.8(6)
C11 C18 C19 C14 -65.2(8)
C8 C18 C19 C14 60.1(7)
C14 C19 C20 C21 -55.0(6)
C18 C19 C20 C21 70.7(6)
C19 C20 C21 N2 61.5(6)
C19 C20 C21 C7 -56.3(7)
C16 N2 C21 C20 -135.6(6)
C15 N2 C21 C20 -10.2(7)
C16 N2 C21 C7 -10.5(7)
C15 N2 C21 C7 115.0(6)
C5 C7 C21 C20 -84.4(6)
C8 C7 C21 C20 32.7(7)
C17 C7 C21 C20 153.5(5)
C5 C7 C21 N2 152.9(5)
C8 C7 C21 N2 -90.0(6)
C17 C7 C21 N2 30.9(6)
C25 N3 C23 C24 -90.6(9)
C25 N3 C23 C22 147.2(7)
O4 C22 C23 N3 11.1(10)
O3 C22 C23 N3 -169.9(7)
O4 C22 C23 C24 -114.2(9)
O3 C22 C23 C24 64.8(11)
N3 C23 C24 O5 -69.8(10)
C22 C23 C24 O5 52.4(12)
C23 N3 C25 O6 5.8(11)
C23 N3 C25 C26 -172.3(6)
O6 C25 C26 C31 151.9(7)
N3 C25 C26 C31 -30.0(10)
O6 C25 C26 C27 -29.3(9)
N3 C25 C26 C27 148.8(6)
C31 C26 C27 C28 -4.3(10)
C25 C26 C27 C28 176.8(6)
C26 C27 C28 C29 -1.2(11)
C27 C28 C29 C30 5.3(11)
C27 C28 C29 N4 -174.8(7)
O7 N4 C29 C28 -19.9(16)
O8 N4 C29 C28 166.4(14)
O7 N4 C29 C30 160.1(12)
O8 N4 C29 C30 -13.7(17)
C28 C29 C30 C31 -3.7(12)
N4 C29 C30 C31 176.4(8)
C29 C30 C31 C26 -1.9(12)
C27 C26 C31 C30 5.8(11)
C25 C26 C31 C30 -175.4(7)

loop_
_cod_related_entry_id
_cod_related_entry_database
_cod_related_entry_code
1 ChemSpider 21188115
